data_4027307
loop_
_publ_author_name
'Sonja Geib'
'Susanne C. Martens'
'Ute Zschieschang'
'Florian Lombeck'
'Hubert Wadepohl'
'Hagen Klauk'
'Lutz H. Gade'

_publ_section_title
;
 1,3,6,8-Tetraazapyrenes: Synthesis, Solid-State Structures, and
 Properties as Redox-Active Materials
;
_journal_name_full 'Journal of Organic Chemistry'
_journal_page_first 6107
_journal_page_last 6116
_journal_paper_doi 10.1021/jo300894p
_journal_volume 77
_journal_year 2012
_chemical_formula_sum 'C16 H4 F10 N4'
_chemical_formula_weight 442.23
_space_group_IT_number 2
_symmetry_cell_setting triclinic
_symmetry_Int_Tables_number 2
_symmetry_space_group_name_Hall '-P 1'
_symmetry_space_group_name_H-M 'P -1'
_atom_sites_solution_hydrogens geom
_atom_sites_solution_primary iterative
_atom_sites_solution_secondary difmap
_audit_block_code ga_sm9
_audit_creation_method SHELXL-97
_audit_update_record 'Wed Mar 21 13:51:57 CET 2012'
_cell_angle_alpha 86.323(12)
_cell_angle_beta 83.458(9)
_cell_angle_gamma 88.653(14)
_cell_formula_units_Z 1
_cell_length_a 4.881(2)
_cell_length_b 7.116(4)
_cell_length_c 10.683(5)
_cell_measurement_reflns_used 5281
_cell_measurement_temperature 100(2)
_cell_measurement_theta_max 32.04
_cell_measurement_theta_min 2.87
_cell_volume 367.8(3)
_computing_cell_refinement
;
SAINT (Bruker AXS, 1997-2008). Includes estimated systematic errors
 of the unit cell constants from Monte Carlo simulations.
;
_computing_data_collection 'SMART-5.631 (Bruker AXS, 2003)'
_computing_data_reduction 'SAINT (Bruker AXS, 1997-2008)'
_computing_publication_material 'SHELXL-97 (Sheldrick, 1997)'
_computing_structure_refinement 'SHELXL-97 (Sheldrick, 1997)'
_computing_structure_solution 'SUPERFLIP (Palatinus, 2007-2009)'
_diffrn_ambient_environment 'perfluoro polyether oil'
_diffrn_ambient_temperature 100(2)
_diffrn_detector 'CCD plate'
_diffrn_detector_area_resol_mean 8.19
_diffrn_detector_type CCD-PXL-KAF2
_diffrn_measured_fraction_theta_full 0.998
_diffrn_measured_fraction_theta_max 0.939
_diffrn_measurement_device 'three-circle diffractometer'
_diffrn_measurement_device_type 'Bruker AXS Smart 1000'
_diffrn_measurement_method '\f- and \w-scans'
_diffrn_measurement_specimen_support 'polyimid foil'
_diffrn_radiation_monochromator graphite
_diffrn_radiation_probe x-ray
_diffrn_radiation_type MoK\a
_diffrn_radiation_wavelength 0.71073
_diffrn_reflns_av_R_equivalents 0.0252
_diffrn_reflns_av_sigmaI/netI 0.0186
_diffrn_reflns_limit_h_max 7
_diffrn_reflns_limit_h_min -7
_diffrn_reflns_limit_k_max 10
_diffrn_reflns_limit_k_min -10
_diffrn_reflns_limit_l_max 15
_diffrn_reflns_limit_l_min 0
_diffrn_reflns_number 9120
_diffrn_reflns_theta_full 30.03
_diffrn_reflns_theta_max 32.04
_diffrn_reflns_theta_min 1.92
_diffrn_source 'fine-focus sealed tube (Mo)'
_exptl_absorpt_coefficient_mu 0.212
_exptl_absorpt_correction_T_max 0.8623
_exptl_absorpt_correction_T_min 0.7981
_exptl_absorpt_correction_type multi-scan
_exptl_absorpt_process_details
;
multi-scan from symmetry-related measurements (Blessing 1995)
SADABS (Sheldrick & Bruker AXS, 2004-2008)
;
_exptl_crystal_colour orange
_exptl_crystal_density_diffrn 1.996
_exptl_crystal_description irregular
_exptl_crystal_F_000 218
_exptl_crystal_size_max 0.25
_exptl_crystal_size_mid 0.14
_exptl_crystal_size_min 0.13
_refine_diff_density_max 0.692
_refine_diff_density_min -0.271
_refine_diff_density_rms 0.074
_refine_ls_abs_structure_details 'Flack H D (1983), Acta Cryst. A39, 876-881'
_refine_ls_extinction_method none
_refine_ls_goodness_of_fit_ref 1.072
_refine_ls_hydrogen_treatment refall
_refine_ls_matrix_type full
_refine_ls_number_parameters 144
_refine_ls_number_reflns 2418
_refine_ls_number_restraints 0
_refine_ls_restrained_S_all 1.072
_refine_ls_R_factor_all 0.0407
_refine_ls_R_factor_gt 0.0355
_refine_ls_shift/su_max 0.000
_refine_ls_shift/su_mean 0.000
_refine_ls_structure_factor_coef Fsqd
_refine_ls_weighting_details 'calc w=1/[\s^2^(Fo^2^)+(0.0656P)^2^+0.1087P] where P=(Fo^2^+2Fc^2^)/3'
_refine_ls_weighting_scheme calc
_refine_ls_wR_factor_gt 0.1016
_refine_ls_wR_factor_ref 0.1079
_reflns_number_gt 2123
_reflns_number_total 2418
_reflns_threshold_expression >2sigma(I)
_cod_data_source_file jo300894p_si_002_04.cif
_cod_data_source_block ga_sm9
_cod_original_cell_volume 367.9(3)
_cod_database_code 4027307
_audit_block_refno 918
_audit_block_usercomment SMI-160

loop_
_symmetry_equiv_pos_as_xyz
'x, y, z'
'-x, -y, -z'

loop_
_atom_site_label
_atom_site_type_symbol
_atom_site_fract_x
_atom_site_fract_y
_atom_site_fract_z
_atom_site_U_iso_or_equiv
_atom_site_adp_type
_atom_site_occupancy
_atom_site_symmetry_multiplicity
_atom_site_calc_flag
C1 C 0.47576(19) 0.11801(13) 0.20937(8) 0.01106(17) Uani 1 1 d
C2 C 0.79927(19) -0.10040(12) 0.14704(9) 0.01122(17) Uani 1 1 d
C3 C 0.9411(2) -0.27931(13) 0.16162(9) 0.01374(18) Uani 1 1 d
C9 C 0.8415(2) 0.32685(13) -0.07728(9) 0.01345(18) Uani 1 1 d
C10 C 0.75080(19) 0.19975(13) 0.02911(9) 0.01125(17) Uani 1 1 d
C11 C 0.88787(18) 0.02445(12) 0.04371(8) 0.01074(17) Uani 1 1 d
C13 C 0.24704(18) 0.17577(13) 0.30965(9) 0.01140(17) Uani 1 1 d
C14 C 0.3512(2) 0.29206(14) 0.41107(9) 0.01417(19) Uani 1 1 d
F1 F 0.12111(12) 0.02360(8) 0.36873(6) 0.01546(14) Uani 1 1 d
F2 F 0.05274(12) 0.28379(9) 0.25604(6) 0.01551(15) Uani 1 1 d
F3 F 0.55755(14) 0.20289(10) 0.46111(6) 0.02153(16) Uani 1 1 d
F4 F 0.14883(14) 0.32205(10) 0.50233(6) 0.02073(16) Uani 1 1 d
F5 F 0.43955(16) 0.45871(9) 0.35967(7) 0.02313(17) Uani 1 1 d
H3 H 0.879(3) -0.361(2) 0.2323(15) 0.023(4) Uiso 1 1 d
H9 H 0.742(3) 0.449(2) -0.0875(15) 0.020(4) Uiso 1 1 d
N1 N 0.58779(17) -0.05170(11) 0.23192(8) 0.01230(17) Uani 1 1 d
N2 N 0.53857(17) 0.24710(11) 0.11432(8) 0.01193(16) Uani 1 1 d

loop_
_atom_site_aniso_label
_atom_site_aniso_U_11
_atom_site_aniso_U_22
_atom_site_aniso_U_33
_atom_site_aniso_U_23
_atom_site_aniso_U_13
_atom_site_aniso_U_12
C1 0.0104(4) 0.0119(4) 0.0107(4) -0.0017(3) -0.0003(3) 0.0013(3)
C2 0.0118(4) 0.0101(4) 0.0114(4) -0.0005(3) -0.0001(3) 0.0012(3)
C3 0.0163(4) 0.0109(4) 0.0130(4) 0.0013(3) 0.0011(3) 0.0028(3)
C9 0.0151(4) 0.0108(4) 0.0136(4) 0.0008(3) 0.0003(3) 0.0032(3)
C10 0.0117(4) 0.0109(4) 0.0109(4) -0.0008(3) -0.0006(3) 0.0016(3)
C11 0.0112(4) 0.0103(4) 0.0105(4) -0.0009(3) -0.0009(3) 0.0012(3)
C13 0.0104(4) 0.0116(4) 0.0119(4) -0.0003(3) -0.0005(3) 0.0018(3)
C14 0.0136(4) 0.0150(4) 0.0136(4) -0.0030(3) 0.0003(3) 0.0017(3)
F1 0.0146(3) 0.0140(3) 0.0165(3) 0.0003(2) 0.0031(2) -0.0013(2)
F2 0.0116(3) 0.0186(3) 0.0160(3) 0.0003(2) -0.0020(2) 0.0060(2)
F3 0.0179(3) 0.0289(4) 0.0192(3) -0.0055(3) -0.0075(2) 0.0060(3)
F4 0.0192(3) 0.0262(3) 0.0161(3) -0.0083(2) 0.0044(2) 0.0019(2)
F5 0.0307(4) 0.0160(3) 0.0224(3) -0.0027(2) 0.0004(3) -0.0073(3)
N1 0.0123(3) 0.0121(3) 0.0121(4) -0.0009(3) 0.0003(3) 0.0020(3)
N2 0.0121(3) 0.0120(3) 0.0115(4) -0.0005(3) -0.0005(3) 0.0020(3)

loop_
_atom_type_symbol
_atom_type_description
_atom_type_scat_dispersion_real
_atom_type_scat_dispersion_imag
_atom_type_scat_source
C C 0.0033 0.0016 'International Tables Vol C Tables 4.2.6.8 and 6.1.1.4'
H H 0.0000 0.0000 'International Tables Vol C Tables 4.2.6.8 and 6.1.1.4'
N N 0.0061 0.0033 'International Tables Vol C Tables 4.2.6.8 and 6.1.1.4'
F F 0.0171 0.0103 'International Tables Vol C Tables 4.2.6.8 and 6.1.1.4'

loop_
_geom_angle_atom_site_label_1
_geom_angle_atom_site_label_2
_geom_angle_atom_site_label_3
_geom_angle
_geom_angle_site_symmetry_1
_geom_angle_site_symmetry_3
N1 C1 N2 129.92(9) . .
N1 C1 C13 114.79(8) . .
N2 C1 C13 115.26(8) . .
N1 C2 C11 120.27(9) . .
N1 C2 C3 120.77(8) . .
C11 C2 C3 118.95(9) . .
C9 C3 C2 120.76(9) 2_755 .
C3 C9 C10 120.49(9) 2_755 .
N2 C10 C11 120.08(8) . .
N2 C10 C9 120.87(9) . .
C11 C10 C9 119.05(9) . .
C2 C11 C11 120.41(10) . 2_755
C2 C11 C10 119.25(8) . .
C11 C11 C10 120.34(10) 2_755 .
F1 C13 F2 107.68(8) . .
F1 C13 C1 110.79(8) . .
F2 C13 C1 110.50(8) . .
F1 C13 C14 107.73(8) . .
F2 C13 C14 106.71(8) . .
C1 C13 C14 113.19(8) . .
F3 C14 F4 108.89(9) . .
F3 C14 F5 108.61(9) . .
F4 C14 F5 108.30(8) . .
F3 C14 C13 110.59(8) . .
F4 C14 C13 110.41(8) . .
F5 C14 C13 109.98(9) . .
C1 N1 C2 115.28(8) . .
C1 N2 C10 115.19(8) . .

loop_
_geom_bond_atom_site_label_1
_geom_bond_atom_site_label_2
_geom_bond_distance
_geom_bond_site_symmetry_2
C1 N1 1.3331(13) .
C1 N2 1.3385(13) .
C1 C13 1.5249(13) .
C2 N1 1.3484(12) .
C2 C11 1.4065(13) .
C2 C3 1.4430(14) .
C3 C9 1.3626(14) 2_755
C9 C3 1.3626(14) 2_755
C9 C10 1.4415(14) .
C10 N2 1.3504(12) .
C10 C11 1.4099(14) .
C11 C11 1.4080(18) 2_755
C13 F1 1.3431(12) .
C13 F2 1.3607(11) .
C13 C14 1.5419(15) .
C14 F3 1.3237(12) .
C14 F4 1.3302(12) .
C14 F5 1.3343(13) .

loop_
_geom_torsion_atom_site_label_1
_geom_torsion_atom_site_label_2
_geom_torsion_atom_site_label_3
_geom_torsion_atom_site_label_4
_geom_torsion
_geom_torsion_site_symmetry_1
_geom_torsion_site_symmetry_4
N1 C2 C3 C9 -178.62(9) . 2_755
C11 C2 C3 C9 0.35(15) . 2_755
C3 C9 C10 N2 178.86(9) 2_755 .
C3 C9 C10 C11 -0.85(14) 2_755 .
N1 C2 C11 C11 178.74(10) . 2_755
C3 C2 C11 C11 -0.23(16) . 2_755
N1 C2 C11 C10 -0.82(14) . .
C3 C2 C11 C10 -179.79(8) . .
N2 C10 C11 C2 0.59(14) . .
C9 C10 C11 C2 -179.70(8) . .
N2 C10 C11 C11 -178.97(10) . 2_755
C9 C10 C11 C11 0.74(16) . 2_755
N1 C1 C13 F1 -27.31(11) . .
N2 C1 C13 F1 154.50(8) . .
N1 C1 C13 F2 -146.56(8) . .
N2 C1 C13 F2 35.25(11) . .
N1 C1 C13 C14 93.82(10) . .
N2 C1 C13 C14 -84.36(10) . .
F1 C13 C14 F3 69.65(10) . .
F2 C13 C14 F3 -174.96(7) . .
C1 C13 C14 F3 -53.20(11) . .
F1 C13 C14 F4 -50.94(10) . .
F2 C13 C14 F4 64.45(10) . .
C1 C13 C14 F4 -173.78(7) . .
F1 C13 C14 F5 -170.40(7) . .
F2 C13 C14 F5 -55.01(10) . .
C1 C13 C14 F5 66.76(10) . .
N2 C1 N1 C2 0.96(15) . .
C13 C1 N1 C2 -176.90(8) . .
C11 C2 N1 C1 0.12(13) . .
C3 C2 N1 C1 179.08(9) . .
N1 C1 N2 C10 -1.18(15) . .
C13 C1 N2 C10 176.67(8) . .
C11 C10 N2 C1 0.31(13) . .
C9 C10 N2 C1 -179.39(8) . .
